data_7018060
loop_
_publ_author_name
'Xie, Xiaochen'
'Haddow, Mairi F.'
'Mansell, Stephen M.'
'Norman, Nicholas C.'
'Russell, Christopher A.'

_publ_section_title
;
 Diborane(4) compounds with bidentate diamino groups.
;
_journal_issue 7
_journal_name_full 'Dalton transactions (Cambridge, England : 2003)'
_journal_page_first 2140
_journal_page_last 2147
_journal_paper_doi 10.1039/c2dt11936f
_journal_volume 41
_journal_year 2012
_chemical_formula_moiety 'C16 H20 B2 N4'
_chemical_formula_sum 'C16 H20 B2 N4'
_chemical_formula_weight 289.98
_chemical_name_systematic
;
?
;
_space_group_IT_number 61
_symmetry_cell_setting orthorhombic
_symmetry_space_group_name_Hall '-P 2ac 2ab'
_symmetry_space_group_name_H-M 'P b c a'
_atom_sites_solution_hydrogens geom
_atom_sites_solution_primary direct
_atom_sites_solution_secondary difmap
_audit_creation_method SHELXL-97
_cell_angle_alpha 90.00
_cell_angle_beta 90.00
_cell_angle_gamma 90.00
_cell_formula_units_Z 8
_cell_length_a 14.3806(5)
_cell_length_b 8.3655(3)
_cell_length_c 26.4698(9)
_cell_measurement_reflns_used 4701
_cell_measurement_temperature 100(2)
_cell_measurement_theta_max 28.0995
_cell_measurement_theta_min 2.833
_cell_volume 3184.34(19)
_computing_cell_refinement 'Bruker Apex II'
_computing_data_collection 'Bruker Apex II'
_computing_data_reduction 'Bruker SAINT'
_computing_molecular_graphics 'Bruker ShelXTL'
_computing_publication_material 'Bruker ShelXTL'
_computing_structure_refinement 'SHELXL-97 (Sheldrick, 2008)'
_computing_structure_solution 'SHELXS-97 (Sheldrick, 2008)'
_diffrn_ambient_temperature 100(2)
_diffrn_measured_fraction_theta_full 0.999
_diffrn_measured_fraction_theta_max 0.999
_diffrn_measurement_device_type 'Bruker Apex II kappa CCD area detector'
_diffrn_measurement_method 'phi and omega scans'
_diffrn_radiation_monochromator graphite
_diffrn_radiation_source 'fine-focus sealed tube'
_diffrn_radiation_type MoK\a
_diffrn_radiation_wavelength 0.71073
_diffrn_reflns_av_R_equivalents 0.0560
_diffrn_reflns_av_sigmaI/netI 0.0330
_diffrn_reflns_limit_h_max 16
_diffrn_reflns_limit_h_min -16
_diffrn_reflns_limit_k_max 9
_diffrn_reflns_limit_k_min -7
_diffrn_reflns_limit_l_max 31
_diffrn_reflns_limit_l_min -28
_diffrn_reflns_number 23345
_diffrn_reflns_theta_full 24.71
_diffrn_reflns_theta_max 24.71
_diffrn_reflns_theta_min 2.83
_exptl_absorpt_coefficient_mu 0.072
_exptl_absorpt_correction_T_max 0.7457
_exptl_absorpt_correction_T_min 0.6575
_exptl_absorpt_correction_type multi-scan
_exptl_absorpt_process_details 'SADABS-2008/1 - Bruker AXS'
_exptl_crystal_colour colourless
_exptl_crystal_density_diffrn 1.210
_exptl_crystal_density_method 'not measured'
_exptl_crystal_description block
_exptl_crystal_F_000 1232
_exptl_crystal_size_max 0.10
_exptl_crystal_size_mid 0.05
_exptl_crystal_size_min 0.02
_refine_diff_density_max 0.208
_refine_diff_density_min -0.241
_refine_diff_density_rms 0.041
_refine_ls_extinction_method none
_refine_ls_goodness_of_fit_ref 0.957
_refine_ls_hydrogen_treatment constr
_refine_ls_matrix_type full
_refine_ls_number_parameters 203
_refine_ls_number_reflns 2707
_refine_ls_number_restraints 0
_refine_ls_restrained_S_all 0.957
_refine_ls_R_factor_all 0.0612
_refine_ls_R_factor_gt 0.0409
_refine_ls_shift/su_max 0.000
_refine_ls_shift/su_mean 0.000
_refine_ls_structure_factor_coef Fsqd
_refine_ls_weighting_details 'calc w=1/[\s^2^(Fo^2^)+(0.0654P)^2^+0.7827P] where P=(Fo^2^+2Fc^2^)/3'
_refine_ls_weighting_scheme calc
_refine_ls_wR_factor_gt 0.0968
_refine_ls_wR_factor_ref 0.1075
_reflns_number_gt 2088
_reflns_number_total 2707
_reflns_threshold_expression >2sigma(I)
_cod_data_source_file c2dt11936f.txt
_cod_data_source_block 4
_cod_original_sg_symbol_H-M Pbca
_cod_database_code 7018060

loop_
_symmetry_equiv_pos_as_xyz
'x, y, z'
'-x+1/2, -y, z+1/2'
'-x, y+1/2, -z+1/2'
'x+1/2, -y+1/2, -z'
'-x, -y, -z'
'x-1/2, y, -z-1/2'
'x, -y-1/2, z-1/2'
'-x-1/2, y-1/2, z'

loop_
_atom_site_label
_atom_site_type_symbol
_atom_site_fract_x
_atom_site_fract_y
_atom_site_fract_z
_atom_site_U_iso_or_equiv
_atom_site_adp_type
_atom_site_occupancy
_atom_site_symmetry_multiplicity
_atom_site_calc_flag
_atom_site_refinement_flags
B1 B 0.88478(12) 0.0457(2) 0.33082(7) 0.0194(4) Uani 1 1 d .
B2 B 0.88237(12) 0.0047(2) 0.39339(7) 0.0200(4) Uani 1 1 d .
N1 N 0.81846(9) -0.00800(16) 0.29385(5) 0.0194(3) Uani 1 1 d .
N2 N 0.95047(9) 0.13962(16) 0.30262(5) 0.0189(3) Uani 1 1 d .
N3 N 0.86710(9) -0.14969(15) 0.41608(5) 0.0195(3) Uani 1 1 d .
N4 N 0.88807(9) 0.11332(16) 0.43506(5) 0.0195(3) Uani 1 1 d .
C1 C 0.84312(11) 0.05027(18) 0.24639(6) 0.0194(4) Uani 1 1 d .
C2 C 0.92468(11) 0.14162(19) 0.25194(6) 0.0191(4) Uani 1 1 d .
C3 C 0.96395(12) 0.2193(2) 0.21097(6) 0.0244(4) Uani 1 1 d .
H3 H 1.0188 0.2815 0.2147 0.029 Uiso 1 1 calc R
C4 C 0.92061(12) 0.2034(2) 0.16423(6) 0.0276(4) Uani 1 1 d .
H4 H 0.9463 0.2557 0.1356 0.033 Uiso 1 1 calc R
C5 C 0.84042(12) 0.1122(2) 0.15869(6) 0.0279(4) Uani 1 1 d .
H5 H 0.8126 0.1028 0.1263 0.033 Uiso 1 1 calc R
C6 C 0.80007(11) 0.0346(2) 0.19964(6) 0.0246(4) Uani 1 1 d .
H6 H 0.7450 -0.0270 0.1958 0.030 Uiso 1 1 calc R
C7 C 0.86336(10) -0.1326(2) 0.46848(6) 0.0195(4) Uani 1 1 d .
C8 C 0.87638(10) 0.0295(2) 0.48022(6) 0.0196(4) Uani 1 1 d .
C9 C 0.87489(11) 0.0812(2) 0.52991(6) 0.0233(4) Uani 1 1 d .
H9 H 0.8847 0.1905 0.5381 0.028 Uiso 1 1 calc R
C10 C 0.85860(12) -0.0315(2) 0.56743(6) 0.0265(4) Uani 1 1 d .
H10 H 0.8570 0.0015 0.6018 0.032 Uiso 1 1 calc R
C11 C 0.84471(11) -0.1911(2) 0.55574(6) 0.0266(4) Uani 1 1 d .
H11 H 0.8333 -0.2653 0.5822 0.032 Uiso 1 1 calc R
C12 C 0.84711(11) -0.2447(2) 0.50601(6) 0.0235(4) Uani 1 1 d .
H12 H 0.8379 -0.3543 0.4981 0.028 Uiso 1 1 calc R
C13 C 0.73175(11) -0.0942(2) 0.30077(6) 0.0267(4) Uani 1 1 d .
H13A H 0.6800 -0.0288 0.2885 0.040 Uiso 1 1 calc R
H13B H 0.7228 -0.1175 0.3367 0.040 Uiso 1 1 calc R
H13C H 0.7340 -0.1947 0.2817 0.040 Uiso 1 1 calc R
C14 C 1.03306(11) 0.2241(2) 0.31950(6) 0.0267(4) Uani 1 1 d .
H14A H 1.0875 0.1838 0.3012 0.040 Uiso 1 1 calc R
H14B H 1.0417 0.2068 0.3558 0.040 Uiso 1 1 calc R
H14C H 1.0258 0.3387 0.3129 0.040 Uiso 1 1 calc R
C15 C 0.85789(12) -0.3069(2) 0.39308(6) 0.0248(4) Uani 1 1 d .
H15A H 0.9078 -0.3766 0.4053 0.037 Uiso 1 1 calc R
H15B H 0.8621 -0.2969 0.3563 0.037 Uiso 1 1 calc R
H15C H 0.7976 -0.3530 0.4022 0.037 Uiso 1 1 calc R
C16 C 0.89901(12) 0.2863(2) 0.43537(6) 0.0249(4) Uani 1 1 d .
H16A H 0.8454 0.3353 0.4522 0.037 Uiso 1 1 calc R
H16B H 0.9030 0.3254 0.4005 0.037 Uiso 1 1 calc R
H16C H 0.9560 0.3146 0.4536 0.037 Uiso 1 1 calc R

loop_
_atom_site_aniso_label
_atom_site_aniso_U_11
_atom_site_aniso_U_22
_atom_site_aniso_U_33
_atom_site_aniso_U_23
_atom_site_aniso_U_13
_atom_site_aniso_U_12
B1 0.0202(10) 0.0097(10) 0.0282(10) -0.0023(8) 0.0012(7) 0.0037(8)
B2 0.0157(9) 0.0154(10) 0.0290(10) 0.0010(8) 0.0007(7) -0.0008(8)
N1 0.0197(7) 0.0146(8) 0.0240(7) -0.0016(6) 0.0029(5) -0.0012(6)
N2 0.0185(7) 0.0154(8) 0.0228(7) 0.0005(6) -0.0015(5) -0.0021(6)
N3 0.0226(7) 0.0132(8) 0.0226(7) -0.0017(6) 0.0017(5) -0.0007(6)
N4 0.0220(7) 0.0121(8) 0.0246(8) 0.0008(6) -0.0011(5) -0.0007(6)
C1 0.0206(8) 0.0124(9) 0.0253(9) -0.0031(7) 0.0009(6) 0.0035(7)
C2 0.0186(8) 0.0138(9) 0.0248(9) -0.0006(7) -0.0004(6) 0.0044(7)
C3 0.0221(9) 0.0216(10) 0.0295(10) 0.0041(7) 0.0017(7) 0.0012(8)
C4 0.0282(10) 0.0284(11) 0.0263(9) 0.0055(8) 0.0023(7) 0.0065(8)
C5 0.0290(10) 0.0311(11) 0.0237(9) -0.0006(8) -0.0035(7) 0.0084(8)
C6 0.0219(9) 0.0215(10) 0.0304(10) -0.0050(8) -0.0019(7) 0.0043(7)
C7 0.0156(8) 0.0194(10) 0.0235(9) -0.0003(7) -0.0001(6) 0.0012(7)
C8 0.0157(8) 0.0191(9) 0.0238(9) 0.0029(7) -0.0009(6) 0.0003(7)
C9 0.0225(9) 0.0208(10) 0.0267(9) -0.0019(8) -0.0028(7) 0.0008(7)
C10 0.0249(9) 0.0315(11) 0.0231(9) -0.0017(8) -0.0004(7) -0.0006(8)
C11 0.0229(9) 0.0308(11) 0.0261(10) 0.0071(8) 0.0002(7) -0.0035(8)
C12 0.0208(9) 0.0193(10) 0.0303(10) 0.0030(8) 0.0003(7) -0.0023(7)
C13 0.0243(9) 0.0207(10) 0.0351(10) -0.0054(8) 0.0028(7) -0.0078(8)
C14 0.0222(9) 0.0265(11) 0.0313(10) 0.0026(8) -0.0031(7) -0.0057(8)
C15 0.0294(9) 0.0156(10) 0.0293(10) -0.0015(8) 0.0036(7) -0.0038(8)
C16 0.0290(9) 0.0161(10) 0.0296(10) -0.0008(8) -0.0019(7) 0.0000(8)

loop_
_atom_type_symbol
_atom_type_description
_atom_type_scat_dispersion_real
_atom_type_scat_dispersion_imag
_atom_type_scat_source
C C 0.0033 0.0016 'International Tables Vol C Tables 4.2.6.8 and 6.1.1.4'
H H 0.0000 0.0000 'International Tables Vol C Tables 4.2.6.8 and 6.1.1.4'
B B 0.0013 0.0007 'International Tables Vol C Tables 4.2.6.8 and 6.1.1.4'
N N 0.0061 0.0033 'International Tables Vol C Tables 4.2.6.8 and 6.1.1.4'

loop_
_geom_angle_atom_site_label_1
_geom_angle_atom_site_label_2
_geom_angle_atom_site_label_3
_geom_angle
N2 B1 N1 104.66(14)
N2 B1 B2 129.24(15)
N1 B1 B2 126.09(15)
N4 B2 N3 104.86(14)
N4 B2 B1 128.65(15)
N3 B2 B1 126.36(15)
C1 N1 B1 109.60(13)
C1 N1 C13 120.40(13)
B1 N1 C13 129.70(14)
C2 N2 B1 109.38(13)
C2 N2 C14 120.56(13)
B1 N2 C14 130.05(14)
C7 N3 B2 109.18(13)
C7 N3 C15 120.32(13)
B2 N3 C15 130.49(14)
C8 N4 B2 109.50(14)
C8 N4 C16 120.52(13)
B2 N4 C16 129.91(14)
C6 C1 N1 131.02(15)
C6 C1 C2 121.02(15)
N1 C1 C2 107.93(13)
C3 C2 N2 130.68(15)
C3 C2 C1 120.85(15)
N2 C2 C1 108.43(13)
C2 C3 C4 117.96(16)
C2 C3 H3 121.0
C4 C3 H3 121.0
C5 C4 C3 121.18(16)
C5 C4 H4 119.4
C3 C4 H4 119.4
C4 C5 C6 121.34(15)
C4 C5 H5 119.3
C6 C5 H5 119.3
C1 C6 C5 117.65(16)
C1 C6 H6 121.2
C5 C6 H6 121.2
C12 C7 N3 130.53(15)
C12 C7 C8 121.15(15)
N3 C7 C8 108.29(14)
C9 C8 N4 131.13(16)
C9 C8 C7 120.69(15)
N4 C8 C7 108.17(14)
C8 C9 C10 117.99(16)
C8 C9 H9 121.0
C10 C9 H9 121.0
C11 C10 C9 121.24(16)
C11 C10 H10 119.4
C9 C10 H10 119.4
C10 C11 C12 121.25(16)
C10 C11 H11 119.4
C12 C11 H11 119.4
C7 C12 C11 117.67(16)
C7 C12 H12 121.2
C11 C12 H12 121.2
N1 C13 H13A 109.5
N1 C13 H13B 109.5
H13A C13 H13B 109.5
N1 C13 H13C 109.5
H13A C13 H13C 109.5
H13B C13 H13C 109.5
N2 C14 H14A 109.5
N2 C14 H14B 109.5
H14A C14 H14B 109.5
N2 C14 H14C 109.5
H14A C14 H14C 109.5
H14B C14 H14C 109.5
N3 C15 H15A 109.5
N3 C15 H15B 109.5
H15A C15 H15B 109.5
N3 C15 H15C 109.5
H15A C15 H15C 109.5
H15B C15 H15C 109.5
N4 C16 H16A 109.5
N4 C16 H16B 109.5
H16A C16 H16B 109.5
N4 C16 H16C 109.5
H16A C16 H16C 109.5
H16B C16 H16C 109.5

loop_
_geom_bond_atom_site_label_1
_geom_bond_atom_site_label_2
_geom_bond_distance
B1 N2 1.438(2)
B1 N1 1.438(2)
B1 B2 1.692(3)
B2 N4 1.432(2)
B2 N3 1.441(2)
N1 C1 1.393(2)
N1 C13 1.452(2)
N2 C2 1.3918(19)
N2 C14 1.452(2)
N3 C7 1.395(2)
N3 C15 1.455(2)
N4 C8 1.3962(19)
N4 C16 1.455(2)
C1 C6 1.390(2)
C1 C2 1.408(2)
C2 C3 1.385(2)
C3 C4 1.392(2)
C3 H3 0.9500
C4 C5 1.390(2)
C4 H4 0.9500
C5 C6 1.391(2)
C5 H5 0.9500
C6 H6 0.9500
C7 C12 1.386(2)
C7 C8 1.404(2)
C8 C9 1.385(2)
C9 C10 1.389(2)
C9 H9 0.9500
C10 C11 1.385(3)
C10 H10 0.9500
C11 C12 1.391(2)
C11 H11 0.9500
C12 H12 0.9500
C13 H13A 0.9800
C13 H13B 0.9800
C13 H13C 0.9800
C14 H14A 0.9800
C14 H14B 0.9800
C14 H14C 0.9800
C15 H15A 0.9800
C15 H15B 0.9800
C15 H15C 0.9800
C16 H16A 0.9800
C16 H16B 0.9800
C16 H16C 0.9800

loop_
_geom_torsion_atom_site_label_1
_geom_torsion_atom_site_label_2
_geom_torsion_atom_site_label_3
_geom_torsion_atom_site_label_4
_geom_torsion
N2 B1 B2 N4 51.1(3)
N1 B1 B2 N4 -128.46(18)
N2 B1 B2 N3 -133.75(18)
N1 B1 B2 N3 46.7(2)
N2 B1 N1 C1 0.06(17)
B2 B1 N1 C1 179.72(15)
N2 B1 N1 C13 -173.42(14)
B2 B1 N1 C13 6.2(3)
N1 B1 N2 C2 0.01(17)
B2 B1 N2 C2 -179.64(15)
N1 B1 N2 C14 -179.74(15)
B2 B1 N2 C14 0.6(3)
N4 B2 N3 C7 0.39(16)
B1 B2 N3 C7 -175.68(14)
N4 B2 N3 C15 -178.31(14)
B1 B2 N3 C15 5.6(3)
N3 B2 N4 C8 -0.33(16)
B1 B2 N4 C8 175.62(15)
N3 B2 N4 C16 -177.15(14)
B1 B2 N4 C16 -1.2(3)
B1 N1 C1 C6 -178.16(16)
C13 N1 C1 C6 -4.0(3)
B1 N1 C1 C2 -0.10(17)
C13 N1 C1 C2 174.08(13)
B1 N2 C2 C3 177.64(17)
C14 N2 C2 C3 -2.6(3)
B1 N2 C2 C1 -0.07(17)
C14 N2 C2 C1 179.70(14)
C6 C1 C2 C3 0.4(2)
N1 C1 C2 C3 -177.87(14)
C6 C1 C2 N2 178.39(14)
N1 C1 C2 N2 0.10(17)
N2 C2 C3 C4 -177.83(16)
C1 C2 C3 C4 -0.4(2)
C2 C3 C4 C5 -0.1(3)
C3 C4 C5 C6 0.5(3)
N1 C1 C6 C5 177.84(16)
C2 C1 C6 C5 0.0(2)
C4 C5 C6 C1 -0.4(3)
B2 N3 C7 C12 177.62(16)
C15 N3 C7 C12 -3.5(2)
B2 N3 C7 C8 -0.31(17)
C15 N3 C7 C8 178.54(13)
B2 N4 C8 C9 -178.91(16)
C16 N4 C8 C9 -1.7(2)
B2 N4 C8 C7 0.15(17)
C16 N4 C8 C7 177.32(13)
C12 C7 C8 C9 1.1(2)
N3 C7 C8 C9 179.28(13)
C12 C7 C8 N4 -178.06(14)
N3 C7 C8 N4 0.10(17)
N4 C8 C9 C10 177.89(15)
C7 C8 C9 C10 -1.1(2)
C8 C9 C10 C11 0.3(2)
C9 C10 C11 C12 0.4(2)
N3 C7 C12 C11 -178.07(15)
C8 C7 C12 C11 -0.4(2)
C10 C11 C12 C7 -0.4(2)
